data_7131991
loop_
_publ_author_name
'BARRIOS MORENO, LEONI ALEJANDRA ALEJANDRA'
'Teat, Simon'
'Roubeau, Olivier'
'Aromi, Guillem'

_publ_section_title
;
 A Supramolecular Helicate with Two Independent Fe(II) Switchable Centres
 and a [Fe(anilate)3]3&#x2212; Guest
;
_journal_name_full 'Chemical Communications'
_journal_paper_doi 10.1039/D3CC02278A
_journal_year 2023
_chemical_formula_moiety 'C84 H60 Fe2 N18, C18 H6 Fe O12, B F4, 3(C H4 O)'
_chemical_formula_sum 'C105 H78 B F4 Fe3 N18 O15'
_chemical_formula_weight 2086.21
_space_group_crystal_system cubic
_space_group_IT_number 198
_space_group_name_Hall 'P 2ac 2ab 3'
_space_group_name_H-M_alt 'P 21 3'
_atom_sites_solution_hydrogens mixed
_audit_creation_method SHELXL-2017/1
_audit_update_record
;
2023-07-19 deposited with the CCDC.	2023-08-03 downloaded from the CCDC.
;
_cell_angle_alpha 90
_cell_angle_beta 90
_cell_angle_gamma 90
_cell_formula_units_Z 4
_cell_length_a 21.827(3)
_cell_length_b 21.827(3)
_cell_length_c 21.827(3)
_cell_measurement_reflns_used 6682
_cell_measurement_temperature 200(2)
_cell_measurement_theta_max 33.77
_cell_measurement_theta_min 1.35
_cell_volume 10399(2)
_computing_cell_refinement XDS
_computing_data_collection 'autoPROC package'
_computing_data_reduction
;
autoPROC (Vonrhein, C., Flensburg, C., Keller, P., Sharff, A., Smart, O., Paciorek, W., Womack, T. & Bricogne, G. (2011). Acta Cryst. D67, 293-302)
XDS (Kabsch, W. (2010). Acta Cryst. D66, 125-132)
pointless (Evans, P.R. (2006). Acta Cryst. D62, 72-82)
aimless (Evans, P. R. and Murshudov, G. N., 2013)
ccp4 (Winn, M. D. et al., 2011)
;
_computing_structure_refinement 'SHELXL-2017/1 (Sheldrick, 2017)'
_computing_structure_solution 'SHELXT 2018/2 (Sheldrick, 2018)'
_diffrn_ambient_temperature 200(2)
_diffrn_measured_fraction_theta_full 1.000
_diffrn_measured_fraction_theta_max 1.000
_diffrn_measurement_device_type 'MD2M - Maatel + Dectris PILATUS 6M'
_diffrn_measurement_method '\w rotation'
_diffrn_radiation_monochromator 'silicon 111'
_diffrn_radiation_source 'ALBA XALOC beamline'
_diffrn_radiation_type synchrotron
_diffrn_radiation_wavelength 0.72932
_diffrn_reflns_av_R_equivalents 0.0695
_diffrn_reflns_av_unetI/netI 0.0242
_diffrn_reflns_Laue_measured_fraction_full 1.000
_diffrn_reflns_Laue_measured_fraction_max 1.000
_diffrn_reflns_limit_h_max 29
_diffrn_reflns_limit_h_min -29
_diffrn_reflns_limit_k_max 29
_diffrn_reflns_limit_k_min -29
_diffrn_reflns_limit_l_max 29
_diffrn_reflns_limit_l_min -29
_diffrn_reflns_number 172861
_diffrn_reflns_point_group_measured_fraction_full 0.999
_diffrn_reflns_point_group_measured_fraction_max 0.999
_diffrn_reflns_theta_full 29.524
_diffrn_reflns_theta_max 29.524
_diffrn_reflns_theta_min 1.915
_exptl_absorpt_coefficient_mu 0.523
_exptl_absorpt_correction_T_max 1.00
_exptl_absorpt_correction_T_min 0.94
_exptl_absorpt_correction_type multi-scan
_exptl_absorpt_process_details XDS/XSCALE
_exptl_crystal_colour 'dark orange'
_exptl_crystal_density_diffrn 1.333
_exptl_crystal_description block
_exptl_crystal_F_000 4292
_exptl_crystal_size_max 0.250
_exptl_crystal_size_mid 0.200
_exptl_crystal_size_min 0.200
_refine_diff_density_max 0.934
_refine_diff_density_min -0.265
_refine_diff_density_rms 0.075
_refine_ls_abs_structure_details
;
 Flack x determined using 3926 quotients [(I+)-(I-)]/[(I+)+(I-)]
 (Parsons, Flack and Wagner, Acta Cryst. B69 (2013) 249-259).
;
_refine_ls_abs_structure_Flack 0.073(4)
_refine_ls_extinction_coef 0.029(2)
_refine_ls_extinction_expression Fc^*^=kFc[1+0.001xFc^2^\l^3^/sin(2\q)]^-1/4^
_refine_ls_extinction_method 'SHELXL-2017/1 (Sheldrick 2017)'
_refine_ls_goodness_of_fit_ref 1.076
_refine_ls_hydrogen_treatment mixed
_refine_ls_matrix_type full
_refine_ls_number_parameters 530
_refine_ls_number_reflns 8995
_refine_ls_number_restraints 242
_refine_ls_restrained_S_all 1.089
_refine_ls_R_factor_all 0.0559
_refine_ls_R_factor_gt 0.0554
_refine_ls_shift/su_max 0.001
_refine_ls_shift/su_mean 0.000
_refine_ls_structure_factor_coef Fsqd
_refine_ls_weighting_details 'w=1/[\s^2^(Fo^2^)+(0.1385P)^2^+0.1358P] where P=(Fo^2^+2Fc^2^)/3'
_refine_ls_weighting_scheme calc
_refine_ls_wR_factor_gt 0.1647
_refine_ls_wR_factor_ref 0.1660
_reflns_Friedel_coverage 0.861
_reflns_Friedel_fraction_full 0.998
_reflns_Friedel_fraction_max 0.998
_reflns_number_gt 8748
_reflns_number_total 8995
_reflns_threshold_expression 'I > 2\s(I)'
_cod_data_source_file d3cc02278a2.cif
_cod_data_source_block lb2205_fresh1_200K
_cod_original_cell_volume 10399(4)
_cod_database_code 7131991
_shelx_shelxl_version_number 2017/1
_shelx_space_group_comment
;
The symmetry employed for this shelxl refinement is uniquely defined
by the following loop, which should always be used as a source of
symmetry information in preference to the above space-group names.
They are only intended as comments.
;
_shelx_estimated_absorpt_t_min 0.880
_shelx_estimated_absorpt_t_max 0.903

loop_
_space_group_symop_operation_xyz
'x, y, z'
'-x+1/2, -y, z+1/2'
'-x, y+1/2, -z+1/2'
'x+1/2, -y+1/2, -z'
'z, x, y'
'z+1/2, -x+1/2, -y'
'-z+1/2, -x, y+1/2'
'-z, x+1/2, -y+1/2'
'y, z, x'
'-y, z+1/2, -x+1/2'
'y+1/2, -z+1/2, -x'
'-y+1/2, -z, x+1/2'

loop_
_atom_site_label
_atom_site_type_symbol
_atom_site_fract_x
_atom_site_fract_y
_atom_site_fract_z
_atom_site_U_iso_or_equiv
_atom_site_adp_type
_atom_site_occupancy
_atom_site_site_symmetry_order
_atom_site_calc_flag
_atom_site_refinement_flags_posn
_atom_site_refinement_flags_adp
_atom_site_refinement_flags_occupancy
_atom_site_disorder_assembly
_atom_site_disorder_group
Fe1 Fe 0.29501(2) 0.29501(2) 0.29501(2) 0.06526(19) Uani 1 3 d S T P . .
Fe2 Fe 0.57523(2) 0.57523(2) 0.57523(2) 0.0866(3) Uani 1 3 d S T P . .
N1 N 0.23509(12) 0.32902(12) 0.23477(12) 0.0717(5) Uani 1 1 d . . . . .
N2 N 0.25905(11) 0.35989(11) 0.34484(11) 0.0692(5) Uani 1 1 d . . . . .
N3 N 0.26119(11) 0.37688(12) 0.40444(12) 0.0707(5) Uani 1 1 d D . . . .
H3 H 0.287(2) 0.367(3) 0.432(2) 0.106 Uiso 1 1 d D U . . .
N4 N 0.46374(14) 0.49716(14) 0.60854(12) 0.0783(6) Uani 1 1 d D . . . .
H4 H 0.432(2) 0.503(3) 0.582(2) 0.117 Uiso 1 1 d D U . . .
N5 N 0.52311(14) 0.51201(15) 0.61163(13) 0.0817(6) Uani 1 1 d . . . . .
N6 N 0.63305(19) 0.5409(2) 0.6378(2) 0.1083(11) Uani 1 1 d . . . . .
C1 C 0.22767(17) 0.31177(16) 0.17614(15) 0.0806(7) Uani 1 1 d . . . . .
H1A H 0.253584 0.280911 0.159700 0.097 Uiso 1 1 calc R U . . .
C2 C 0.1827(2) 0.3381(2) 0.13862(18) 0.0967(10) Uani 1 1 d . . . . .
H2A H 0.177972 0.324645 0.097494 0.116 Uiso 1 1 calc R U . . .
C3 C 0.1458(2) 0.3831(2) 0.1615(2) 0.1016(11) Uani 1 1 d . . . . .
H3B H 0.115573 0.401585 0.136260 0.122 Uiso 1 1 calc R U . . .
C4 C 0.1528(2) 0.40158(19) 0.2217(2) 0.0941(9) Uani 1 1 d . . . . .
H4B H 0.126977 0.432201 0.238735 0.113 Uiso 1 1 calc R U . . .
C5 C 0.19855(15) 0.37435(14) 0.25695(16) 0.0765(6) Uani 1 1 d . . . . .
C6 C 0.21037(14) 0.38877(14) 0.32081(15) 0.0743(6) Uani 1 1 d . . . . .
C7 C 0.18096(16) 0.42484(17) 0.36417(18) 0.0838(7) Uani 1 1 d . . . . .
H7A H 0.145530 0.449490 0.358566 0.101 Uiso 1 1 calc R U . . .
C8 C 0.21441(13) 0.41703(15) 0.41705(16) 0.0784(7) Uani 1 1 d . . . . .
C9 C 0.20486(14) 0.44290(17) 0.47833(17) 0.0831(7) Uani 1 1 d . . . . .
C10 C 0.15477(19) 0.4827(2) 0.4876(2) 0.1041(12) Uani 1 1 d . . . . .
H10A H 0.129176 0.494314 0.454367 0.125 Uiso 1 1 calc R U . . .
C11 C 0.1438(2) 0.5043(3) 0.5458(3) 0.1250(18) Uani 1 1 d . . . . .
H11A H 0.109283 0.529931 0.552742 0.150 Uiso 1 1 calc R U . . .
C12 C 0.1814(2) 0.4898(3) 0.5942(2) 0.1146(15) Uani 1 1 d . . . . .
H12A H 0.172533 0.505080 0.633942 0.138 Uiso 1 1 calc R U . . .
C13 C 0.23241(18) 0.4528(2) 0.58513(18) 0.0946(10) Uani 1 1 d . . . . .
C14 C 0.24393(15) 0.42879(18) 0.52661(16) 0.0841(8) Uani 1 1 d . . . . .
H14A H 0.278343 0.402974 0.519993 0.101 Uiso 1 1 calc R U . . .
C15 C 0.27642(19) 0.4402(2) 0.63304(17) 0.0969(11) Uani 1 1 d . . . . .
C16 C 0.2591(3) 0.4186(3) 0.6904(2) 0.1220(18) Uani 1 1 d . . . . .
H16A H 0.217029 0.411743 0.699476 0.146 Uiso 1 1 calc R U . . .
C17 C 0.3039(3) 0.4070(4) 0.7348(2) 0.1275(19) Uani 1 1 d . . . . .
H17A H 0.292124 0.389880 0.773060 0.153 Uiso 1 1 calc R U . . .
C18 C 0.3646(3) 0.4198(3) 0.7240(2) 0.1123(15) Uani 1 1 d . . . . .
H18A H 0.394022 0.413115 0.755372 0.135 Uiso 1 1 calc R U . . .
C19 C 0.3833(2) 0.4427(2) 0.66725(16) 0.0912(9) Uani 1 1 d . . . . .
C20 C 0.33882(17) 0.4518(2) 0.62275(14) 0.0871(8) Uani 1 1 d . . . . .
H20A H 0.351130 0.466543 0.583675 0.105 Uiso 1 1 calc R U . . .
C21 C 0.44695(19) 0.46228(18) 0.65720(14) 0.0851(8) Uani 1 1 d . . . . .
C22 C 0.4993(2) 0.4546(2) 0.69304(17) 0.0969(10) Uani 1 1 d . . . . .
H22A H 0.502782 0.432125 0.730133 0.116 Uiso 1 1 calc R U . . .
C23 C 0.5444(2) 0.48639(19) 0.66343(17) 0.0900(9) Uani 1 1 d . . . . .
C24 C 0.6091(2) 0.4995(3) 0.6760(2) 0.1041(12) Uani 1 1 d . . . . .
C25 C 0.6412(3) 0.4732(4) 0.7243(3) 0.133(2) Uani 1 1 d . . . . .
H25A H 0.622319 0.444828 0.751413 0.159 Uiso 1 1 calc R U . . .
C26 C 0.7035(4) 0.4906(6) 0.7312(5) 0.172(4) Uani 1 1 d . . . . .
H26A H 0.728022 0.472840 0.762498 0.207 Uiso 1 1 calc R U . . .
C27 C 0.7280(4) 0.5336(7) 0.6919(5) 0.185(5) Uani 1 1 d . . . . .
H27A H 0.769288 0.546523 0.696761 0.222 Uiso 1 1 calc R U . . .
C28 C 0.6923(3) 0.5580(5) 0.6454(4) 0.143(2) Uani 1 1 d . . . . .
H28A H 0.709705 0.587175 0.618213 0.172 Uiso 1 1 calc R U . . .
Fe3 Fe 0.43387(2) 0.43387(2) 0.43387(2) 0.06628(18) Uani 1 3 d S T P . .
O1 O 0.37952(9) 0.36798(10) 0.46721(9) 0.0687(4) Uani 1 1 d . . . . .
O2 O 0.48866(9) 0.40352(9) 0.50047(10) 0.0697(4) Uani 1 1 d . . . . .
C29 C 0.40235(13) 0.33935(15) 0.51484(13) 0.0718(5) Uani 1 1 d . . . . .
C30 C 0.46564(14) 0.35971(15) 0.53299(13) 0.0752(6) Uani 1 1 d . . . . .
O3 O 0.4838(6) 0.2795(6) 0.6704(4) 0.145(4) Uani 0.5 1 d . U P A 1
O4 O 0.3749(7) 0.2347(6) 0.6345(6) 0.144(5) Uani 0.5 1 d . U P A 1
C31 C 0.4935(8) 0.3401(6) 0.5818(7) 0.096(3) Uani 0.5 1 d . U P A 1
H31A H 0.534021 0.353248 0.590782 0.115 Uiso 0.5 1 calc R U P A 1
C32 C 0.4623(6) 0.2979(6) 0.6225(6) 0.107(3) Uani 0.5 1 d . U P A 1
C33 C 0.3998(7) 0.2735(6) 0.6023(6) 0.104(3) Uani 0.5 1 d . U P A 1
C34 C 0.3702(10) 0.3005(9) 0.5481(9) 0.093(4) Uani 0.5 1 d . U P A 1
H34A H 0.329319 0.290212 0.537405 0.111 Uiso 0.5 1 calc R U P A 1
O3B O 0.5002(5) 0.2436(6) 0.6455(5) 0.130(3) Uani 0.5 1 d . U P A 2
O4B O 0.3848(6) 0.2071(5) 0.6135(7) 0.126(4) Uani 0.5 1 d . U P A 2
C31B C 0.4973(9) 0.3225(7) 0.5776(8) 0.099(3) Uani 0.5 1 d . U P A 2
H31B H 0.538256 0.333322 0.587779 0.119 Uiso 0.5 1 calc R U P A 2
C32B C 0.4721(6) 0.2722(5) 0.6065(5) 0.095(2) Uani 0.5 1 d . U P A 2
C33B C 0.4061(6) 0.2528(5) 0.5888(6) 0.091(2) Uani 0.5 1 d . U P A 2
C34B C 0.3757(8) 0.2879(7) 0.5436(9) 0.078(2) Uani 0.5 1 d . U P A 2
H34B H 0.335332 0.276348 0.532078 0.094 Uiso 0.5 1 calc R U P A 2
O1S O 0.0468(5) 0.4830(7) 0.3569(7) 0.261(5) Uani 1 1 d . U . . .
H1S H 0.021971 0.514244 0.353156 0.392 Uiso 1 1 d R U . . .
C1S C 0.0110(11) 0.4207(13) 0.3341(10) 0.300(9) Uani 1 1 d . U . . .
H1S1 H -0.029238 0.432720 0.318122 0.450 Uiso 1 1 d R U . . .
H1S2 H 0.005562 0.390950 0.367302 0.450 Uiso 1 1 d R U . . .
H1S3 H 0.035262 0.402230 0.301232 0.450 Uiso 1 1 d R U . . .
B1 B 0.1490(9) 0.1409(10) 0.1417(10) 0.126(6) Uani 0.3333 1 d D U P B -1
F1 F 0.1561(15) 0.1800(15) 0.0935(14) 0.187(15) Uani 0.3333 1 d D U P B -1
F2 F 0.1587(17) 0.1715(14) 0.1946(8) 0.240(15) Uani 0.3333 1 d D U P B -1
F3 F 0.0926(8) 0.1132(11) 0.1452(13) 0.205(11) Uani 0.3333 1 d D U P B -1
F4 F 0.1910(10) 0.0943(9) 0.1364(14) 0.142(6) Uani 0.3333 1 d D U P B -1

loop_
_atom_site_aniso_label
_atom_site_aniso_U_11
_atom_site_aniso_U_22
_atom_site_aniso_U_33
_atom_site_aniso_U_23
_atom_site_aniso_U_13
_atom_site_aniso_U_12
Fe1 0.06526(19) 0.06526(19) 0.06526(19) 0.00089(13) 0.00089(13) 0.00089(13)
Fe2 0.0866(3) 0.0866(3) 0.0866(3) -0.00978(19) -0.00978(19) -0.00978(19)
N1 0.0723(11) 0.0710(11) 0.0717(11) 0.0054(9) -0.0031(9) 0.0008(9)
N2 0.0686(10) 0.0699(11) 0.0691(11) -0.0016(9) -0.0001(9) -0.0001(9)
N3 0.0672(10) 0.0748(12) 0.0701(11) -0.0062(9) 0.0050(8) -0.0005(9)
N4 0.0829(14) 0.0862(14) 0.0659(11) -0.0044(10) -0.0006(10) 0.0012(12)
N5 0.0830(14) 0.0881(15) 0.0739(12) -0.0078(11) -0.0075(11) 0.0058(12)
N6 0.095(2) 0.130(3) 0.101(2) -0.006(2) -0.0285(18) -0.009(2)
C1 0.0886(17) 0.0810(15) 0.0723(14) 0.0050(12) -0.0055(13) 0.0052(13)
C2 0.116(3) 0.098(2) 0.0772(17) 0.0049(16) -0.0192(18) 0.014(2)
C3 0.105(3) 0.106(2) 0.094(2) 0.0114(19) -0.0224(19) 0.020(2)
C4 0.094(2) 0.0882(19) 0.100(2) 0.0039(17) -0.0134(18) 0.0180(17)
C5 0.0747(14) 0.0723(13) 0.0823(15) 0.0035(11) -0.0030(12) 0.0052(11)
C6 0.0696(12) 0.0711(12) 0.0823(15) -0.0018(11) -0.0026(11) 0.0040(11)
C7 0.0732(14) 0.0829(17) 0.0954(19) -0.0109(15) -0.0030(14) 0.0096(13)
C8 0.0659(12) 0.0805(15) 0.0889(17) -0.0111(13) 0.0075(12) -0.0013(11)
C9 0.0665(12) 0.0893(17) 0.0935(18) -0.0161(15) 0.0137(13) -0.0046(12)
C10 0.0766(17) 0.120(3) 0.116(3) -0.028(2) 0.0085(18) 0.0126(19)
C11 0.086(2) 0.160(5) 0.129(4) -0.034(3) 0.026(2) 0.024(3)
C12 0.094(2) 0.144(4) 0.106(3) -0.032(3) 0.032(2) 0.002(3)
C13 0.0841(18) 0.113(3) 0.0867(19) -0.0182(18) 0.0279(15) -0.0099(17)
C14 0.0732(14) 0.0950(19) 0.0842(16) -0.0147(14) 0.0194(13) -0.0038(13)
C15 0.092(2) 0.122(3) 0.0760(16) -0.0159(18) 0.0266(15) -0.011(2)
C16 0.118(3) 0.160(5) 0.088(2) -0.005(3) 0.041(2) -0.020(3)
C17 0.137(4) 0.158(5) 0.088(2) 0.018(3) 0.038(3) -0.003(4)
C18 0.127(3) 0.138(4) 0.0721(17) 0.010(2) 0.013(2) 0.000(3)
C19 0.107(2) 0.100(2) 0.0670(14) -0.0051(14) 0.0133(15) -0.0034(18)
C20 0.0885(18) 0.106(2) 0.0670(13) -0.0118(14) 0.0156(12) -0.0077(16)
C21 0.098(2) 0.0930(18) 0.0646(13) -0.0043(13) 0.0036(13) 0.0019(16)
C22 0.117(3) 0.104(2) 0.0699(15) 0.0017(15) -0.0120(17) 0.006(2)
C23 0.097(2) 0.096(2) 0.0766(16) -0.0024(15) -0.0165(15) 0.0064(17)
C24 0.097(2) 0.119(3) 0.096(2) -0.007(2) -0.026(2) 0.007(2)
C25 0.123(4) 0.152(5) 0.123(4) 0.007(4) -0.047(3) 0.008(4)
C26 0.132(5) 0.221(10) 0.164(7) 0.003(7) -0.071(5) 0.018(6)
C27 0.113(4) 0.287(14) 0.155(7) 0.030(9) -0.049(5) -0.021(7)
C28 0.097(3) 0.188(7) 0.144(5) 0.004(5) -0.037(3) -0.025(4)
Fe3 0.06628(18) 0.06628(18) 0.06628(18) 0.00123(13) 0.00123(13) 0.00123(13)
O1 0.0639(8) 0.0732(9) 0.0689(9) 0.0050(8) 0.0018(7) -0.0020(7)
O2 0.0646(8) 0.0697(9) 0.0748(10) 0.0067(8) -0.0013(7) -0.0007(7)
C29 0.0686(12) 0.0815(14) 0.0652(12) 0.0028(10) 0.0013(10) -0.0044(11)
C30 0.0702(13) 0.0889(16) 0.0666(12) 0.0065(12) -0.0022(10) -0.0071(12)
O3 0.152(8) 0.180(9) 0.102(5) 0.070(5) -0.045(5) -0.057(7)
O4 0.136(8) 0.169(10) 0.126(8) 0.068(7) -0.044(6) -0.075(8)
C31 0.095(5) 0.103(6) 0.089(5) 0.036(4) -0.031(4) -0.032(5)
C32 0.104(5) 0.119(6) 0.100(5) 0.042(4) -0.031(4) -0.035(4)
C33 0.101(5) 0.118(6) 0.091(5) 0.028(4) -0.018(4) -0.035(5)
C34 0.086(6) 0.105(8) 0.087(5) 0.018(5) -0.016(4) -0.024(6)
O3B 0.120(5) 0.159(7) 0.112(6) 0.069(5) -0.030(5) -0.012(5)
O4B 0.101(4) 0.131(7) 0.148(9) 0.074(6) -0.006(5) -0.017(4)
C31B 0.093(4) 0.116(7) 0.088(5) 0.033(5) -0.017(4) -0.019(5)
C32B 0.100(4) 0.101(5) 0.085(4) 0.031(4) -0.016(3) -0.009(4)
C33B 0.085(3) 0.095(5) 0.093(5) 0.029(4) 0.001(3) -0.006(3)
C34B 0.065(3) 0.078(5) 0.092(4) 0.018(4) 0.006(3) 0.000(3)
O1S 0.161(6) 0.330(14) 0.293(11) -0.008(11) -0.026(8) 0.037(8)
C1S 0.254(16) 0.41(2) 0.240(16) 0.067(17) -0.051(14) -0.089(16)
B1 0.17(3) 0.09(2) 0.11(3) -0.005(13) -0.01(2) -0.028(17)
F1 0.23(3) 0.158(16) 0.169(19) 0.049(14) 0.028(18) 0.07(2)
F2 0.42(5) 0.179(15) 0.123(10) -0.059(11) 0.000(18) -0.066(19)
F3 0.125(12) 0.20(2) 0.29(3) 0.06(2) -0.060(17) -0.015(14)
F4 0.153(15) 0.105(8) 0.169(16) 0.006(8) 0.010(13) 0.001(9)

loop_
_atom_type_symbol
_atom_type_description
_atom_type_scat_dispersion_real
_atom_type_scat_dispersion_imag
_atom_type_scat_source
C C 0.0034 0.0017 'XDisp Program in WinGX L.J. Farrugia, J.Appl.Cryst. 2012,45,849-854'
H H 0.0000 0.0000 'XDisp Program in WinGX L.J. Farrugia, J.Appl.Cryst. 2012,45,849-854'
B B 0.0017 0.0007 'XDisp Program in WinGX L.J. Farrugia, J.Appl.Cryst. 2012,45,849-854'
N N 0.0066 0.0035 'XDisp Program in WinGX L.J. Farrugia, J.Appl.Cryst. 2012,45,849-854'
O O 0.0115 0.0065 'XDisp Program in WinGX L.J. Farrugia, J.Appl.Cryst. 2012,45,849-854'
F F 0.0186 0.0109 'XDisp Program in WinGX L.J. Farrugia, J.Appl.Cryst. 2012,45,849-854'
Fe Fe 0.3512 0.8903 'XDisp Program in WinGX L.J. Farrugia, J.Appl.Cryst. 2012,45,849-854'

loop_
_geom_angle_atom_site_label_1
_geom_angle_atom_site_label_2
_geom_angle_atom_site_label_3
_geom_angle
_geom_angle_site_symmetry_1
_geom_angle_site_symmetry_3
_geom_angle_publ_flag
N2 Fe1 N2 96.41(10) . 5 ?
N2 Fe1 N2 96.41(10) . 9 ?
N2 Fe1 N2 96.41(10) 5 9 ?
N2 Fe1 N1 90.19(10) . 5 ?
N2 Fe1 N1 80.43(10) 5 5 ?
N2 Fe1 N1 172.98(10) 9 5 ?
N2 Fe1 N1 172.98(10) . 9 ?
N2 Fe1 N1 90.19(10) 5 9 ?
N2 Fe1 N1 80.43(10) 9 9 ?
N1 Fe1 N1 93.26(10) 5 9 ?
N2 Fe1 N1 80.43(10) . . ?
N2 Fe1 N1 172.98(10) 5 . ?
N2 Fe1 N1 90.19(10) 9 . ?
N1 Fe1 N1 93.26(10) 5 . ?
N1 Fe1 N1 93.26(10) 9 . ?
N5 Fe2 N5 96.46(11) . 9 ?
N5 Fe2 N5 96.46(11) . 5 ?
N5 Fe2 N5 96.46(11) 9 5 ?
N5 Fe2 N6 90.45(17) . 9 ?
N5 Fe2 N6 79.98(16) 9 9 ?
N5 Fe2 N6 172.57(17) 5 9 ?
N5 Fe2 N6 172.57(17) . 5 ?
N5 Fe2 N6 90.45(17) 9 5 ?
N5 Fe2 N6 79.98(16) 5 5 ?
N6 Fe2 N6 93.46(19) 9 5 ?
N5 Fe2 N6 79.98(16) . . ?
N5 Fe2 N6 172.57(17) 9 . ?
N5 Fe2 N6 90.45(16) 5 . ?
N6 Fe2 N6 93.46(19) 9 . ?
N6 Fe2 N6 93.46(19) 5 . ?
C1 N1 C5 118.2(3) . . ?
C1 N1 Fe1 127.0(2) . . ?
C5 N1 Fe1 114.8(2) . . ?
C6 N2 N3 105.9(2) . . ?
C6 N2 Fe1 116.2(2) . . ?
N3 N2 Fe1 136.14(19) . . ?
N2 N3 C8 110.0(3) . . ?
N2 N3 H3 129(4) . . ?
C8 N3 H3 121(4) . . ?
N5 N4 C21 111.0(3) . . ?
N5 N4 H4 137(4) . . ?
C21 N4 H4 112(4) . . ?
N4 N5 C23 106.1(3) . . ?
N4 N5 Fe2 135.5(2) . . ?
C23 N5 Fe2 115.7(3) . . ?
C24 N6 C28 118.9(5) . . ?
C24 N6 Fe2 115.5(3) . . ?
C28 N6 Fe2 125.5(5) . . ?
N1 C1 C2 121.8(3) . . ?
N1 C1 H1A 119.1 . . ?
C2 C1 H1A 119.1 . . ?
C3 C2 C1 119.6(4) . . ?
C3 C2 H2A 120.2 . . ?
C1 C2 H2A 120.2 . . ?
C2 C3 C4 119.5(4) . . ?
C2 C3 H3B 120.3 . . ?
C4 C3 H3B 120.3 . . ?
C3 C4 C5 118.6(4) . . ?
C3 C4 H4B 120.7 . . ?
C5 C4 H4B 120.7 . . ?
N1 C5 C4 122.3(3) . . ?
N1 C5 C6 113.3(3) . . ?
C4 C5 C6 124.4(3) . . ?
N2 C6 C7 111.5(3) . . ?
N2 C6 C5 114.5(3) . . ?
C7 C6 C5 134.0(3) . . ?
C8 C7 C6 104.8(3) . . ?
C8 C7 H7A 127.6 . . ?
C6 C7 H7A 127.6 . . ?
N3 C8 C7 107.8(3) . . ?
N3 C8 C9 122.3(3) . . ?
C7 C8 C9 129.9(3) . . ?
C14 C9 C10 120.2(3) . . ?
C14 C9 C8 121.2(3) . . ?
C10 C9 C8 118.5(4) . . ?
C11 C10 C9 118.6(5) . . ?
C11 C10 H10A 120.7 . . ?
C9 C10 H10A 120.7 . . ?
C12 C11 C10 121.7(4) . . ?
C12 C11 H11A 119.1 . . ?
C10 C11 H11A 119.1 . . ?
C11 C12 C13 120.2(4) . . ?
C11 C12 H12A 119.9 . . ?
C13 C12 H12A 119.9 . . ?
C12 C13 C14 119.3(4) . . ?
C12 C13 C15 122.6(4) . . ?
C14 C13 C15 117.9(4) . . ?
C9 C14 C13 119.8(3) . . ?
C9 C14 H14A 120.1 . . ?
C13 C14 H14A 120.1 . . ?
C16 C15 C20 118.0(5) . . ?
C16 C15 C13 122.3(4) . . ?
C20 C15 C13 119.7(3) . . ?
C15 C16 C17 119.6(5) . . ?
C15 C16 H16A 120.2 . . ?
C17 C16 H16A 120.2 . . ?
C18 C17 C16 121.2(4) . . ?
C18 C17 H17A 119.4 . . ?
C16 C17 H17A 119.4 . . ?
C17 C18 C19 120.4(5) . . ?
C17 C18 H18A 119.8 . . ?
C19 C18 H18A 119.8 . . ?
C20 C19 C18 117.9(4) . . ?
C20 C19 C21 121.0(3) . . ?
C18 C19 C21 120.8(4) . . ?
C19 C20 C15 122.7(3) . . ?
C19 C20 H20A 118.6 . . ?
C15 C20 H20A 118.6 . . ?
N4 C21 C22 106.6(4) . . ?
N4 C21 C19 122.3(3) . . ?
C22 C21 C19 131.0(3) . . ?
C23 C22 C21 105.3(3) . . ?
C23 C22 H22A 127.3 . . ?
C21 C22 H22A 127.3 . . ?
N5 C23 C22 111.0(4) . . ?
N5 C23 C24 114.1(4) . . ?
C22 C23 C24 134.9(4) . . ?
N6 C24 C25 123.7(5) . . ?
N6 C24 C23 113.2(4) . . ?
C25 C24 C23 123.0(6) . . ?
C24 C25 C26 116.9(8) . . ?
C24 C25 H25A 121.6 . . ?
C26 C25 H25A 121.6 . . ?
C27 C26 C25 119.2(7) . . ?
C27 C26 H26A 120.4 . . ?
C25 C26 H26A 120.4 . . ?
C26 C27 C28 119.9(7) . . ?
C26 C27 H27A 120.0 . . ?
C28 C27 H27A 120.0 . . ?
N6 C28 C27 121.4(8) . . ?
N6 C28 H28A 119.3 . . ?
C27 C28 H28A 119.3 . . ?
O2 Fe3 O2 90.24(9) 9 . ?
O2 Fe3 O2 90.24(9) 9 5 ?
O2 Fe3 O2 90.24(9) . 5 ?
O2 Fe3 O1 96.25(9) 9 . ?
O2 Fe3 O1 81.48(8) . . ?
O2 Fe3 O1 169.48(8) 5 . ?
O2 Fe3 O1 169.48(8) 9 5 ?
O2 Fe3 O1 96.25(9) . 5 ?
O2 Fe3 O1 81.48(8) 5 5 ?
O1 Fe3 O1 92.91(8) . 5 ?
O2 Fe3 O1 81.48(8) 9 9 ?
O2 Fe3 O1 169.48(8) . 9 ?
O2 Fe3 O1 96.25(9) 5 9 ?
O1 Fe3 O1 92.91(8) . 9 ?
O1 Fe3 O1 92.91(8) 5 9 ?
C29 O1 Fe3 113.92(17) . . ?
C30 O2 Fe3 114.37(18) . . ?
O1 C29 C34 122.8(8) . . ?
O1 C29 C34B 125.1(8) . . ?
O1 C29 C30 114.6(2) . . ?
C34 C29 C30 122.2(8) . . ?
C34B C29 C30 119.8(8) . . ?
O2 C30 C31 120.8(6) . . ?
O2 C30 C31B 126.9(7) . . ?
O2 C30 C29 115.5(3) . . ?
C31 C30 C29 123.3(7) . . ?
C31B C30 C29 116.8(7) . . ?
C30 C31 C32 119.4(12) . . ?
C30 C31 H31A 120.3 . . ?
C32 C31 H31A 120.3 . . ?
O3 C32 C31 123.8(11) . . ?
O3 C32 C33 118.5(10) . . ?
C31 C32 C33 117.7(10) . . ?
O4 C33 C34 122.8(14) . . ?
O4 C33 C32 118.1(11) . . ?
C34 C33 C32 118.9(11) . . ?
C29 C34 C33 117.8(15) . . ?
C29 C34 H34A 121.1 . . ?
C33 C34 H34A 121.1 . . ?
C32B C31B C30 124.3(15) . . ?
C32B C31B H31B 117.8 . . ?
C30 C31B H31B 117.8 . . ?
O3B C32B C31B 121.7(13) . . ?
O3B C32B C33B 120.0(10) . . ?
C31B C32B C33B 118.3(11) . . ?
O4B C33B C34B 124.6(13) . . ?
O4B C33B C32B 117.8(10) . . ?
C34B C33B C32B 117.6(11) . . ?
C29 C34B C33B 123.1(14) . . ?
C29 C34B H34B 118.4 . . ?
C33B C34B H34B 118.4 . . ?
C1S O1S H1S 108.8 . . ?
O1S C1S H1S1 108.2 . . ?
O1S C1S H1S2 112.5 . . ?
H1S1 C1S H1S2 109.5 . . ?
O1S C1S H1S3 107.7 . . ?
H1S1 C1S H1S3 109.5 . . ?
H1S2 C1S H1S3 109.5 . . ?
F2 B1 F1 109(2) . . ?
F2 B1 F4 109(2) . . ?
F1 B1 F4 108.9(19) . . ?
F2 B1 F3 108.1(19) . . ?
F1 B1 F3 115(2) . . ?
F4 B1 F3 106.0(18) . . ?

loop_
_geom_bond_atom_site_label_1
_geom_bond_atom_site_label_2
_geom_bond_distance
_geom_bond_site_symmetry_2
_geom_bond_publ_flag
Fe1 N2 1.951(2) . ?
Fe1 N2 1.951(2) 5 ?
Fe1 N2 1.951(2) 9 ?
Fe1 N1 1.997(3) 5 ?
Fe1 N1 1.997(3) 9 ?
Fe1 N1 1.998(2) . ?
Fe2 N5 1.957(3) . ?
Fe2 N5 1.957(3) 9 ?
Fe2 N5 1.957(3) 5 ?
Fe2 N6 2.005(4) 9 ?
Fe2 N6 2.005(4) 5 ?
Fe2 N6 2.005(4) . ?
N1 C1 1.344(4) . ?
N1 C5 1.360(4) . ?
N2 C6 1.342(4) . ?
N2 N3 1.353(3) . ?
N3 C8 1.373(4) . ?
N3 H3 0.85(3) . ?
N4 N5 1.338(4) . ?
N4 C21 1.357(5) . ?
N4 H4 0.92(3) . ?
N5 C23 1.345(5) . ?
N6 C24 1.335(7) . ?
N6 C28 1.355(7) . ?
C1 C2 1.401(5) . ?
C1 H1A 0.9500 . ?
C2 C3 1.365(7) . ?
C2 H2A 0.9500 . ?
C3 C4 1.384(7) . ?
C3 H3B 0.9500 . ?
C4 C5 1.393(5) . ?
C4 H4B 0.9500 . ?
C5 C6 1.452(5) . ?
C6 C7 1.388(5) . ?
C7 C8 1.376(5) . ?
C7 H7A 0.9500 . ?
C8 C9 1.467(5) . ?
C9 C14 1.390(6) . ?
C9 C10 1.411(5) . ?
C10 C11 1.376(7) . ?
C10 H10A 0.9500 . ?
C11 C12 1.375(9) . ?
C11 H11A 0.9500 . ?
C12 C13 1.389(7) . ?
C12 H12A 0.9500 . ?
C13 C14 1.403(5) . ?
C13 C15 1.446(7) . ?
C14 H14A 0.9500 . ?
C15 C16 1.392(6) . ?
C15 C20 1.403(5) . ?
C16 C17 1.399(10) . ?
C16 H16A 0.9500 . ?
C17 C18 1.375(9) . ?
C17 H17A 0.9500 . ?
C18 C19 1.397(5) . ?
C18 H18A 0.9500 . ?
C19 C20 1.387(6) . ?
C19 C21 1.471(6) . ?
C20 H20A 0.9500 . ?
C21 C22 1.394(6) . ?
C22 C23 1.368(7) . ?
C22 H22A 0.9500 . ?
C23 C24 1.465(6) . ?
C24 C25 1.392(7) . ?
C25 C26 1.421(12) . ?
C25 H25A 0.9500 . ?
C26 C27 1.379(16) . ?
C26 H26A 0.9500 . ?
C27 C28 1.387(12) . ?
C27 H27A 0.9500 . ?
C28 H28A 0.9500 . ?
Fe3 O2 1.995(2) 9 ?
Fe3 O2 1.995(2) . ?
Fe3 O2 1.996(2) 5 ?
Fe3 O1 2.0013(19) . ?
Fe3 O1 2.0013(19) 5 ?
Fe3 O1 2.0013(19) 9 ?
O1 C29 1.311(4) . ?
O2 C30 1.293(4) . ?
C29 C34 1.32(2) . ?
C29 C34B 1.412(17) . ?
C29 C30 1.504(4) . ?
C30 C31 1.300(16) . ?
C30 C31B 1.445(19) . ?
O3 C32 1.215(13) . ?
O4 C33 1.227(16) . ?
C31 C32 1.448(14) . ?
C31 H31A 0.9500 . ?
C32 C33 1.529(15) . ?
C33 C34 1.47(2) . ?
C34 H34A 0.9500 . ?
O3B C32B 1.220(12) . ?
O4B C33B 1.226(14) . ?
C31B C32B 1.380(16) . ?
C31B H31B 0.9500 . ?
C32B C33B 1.550(16) . ?
C33B C34B 1.415(18) . ?
C34B H34B 0.9500 . ?
O1S C1S 1.65(3) . ?
O1S H1S 0.8743 . ?
C1S H1S1 0.9800 . ?
C1S H1S2 0.9798 . ?
C1S H1S3 0.9800 . ?
B1 F2 1.351(14) . ?
B1 F1 1.364(16) . ?
B1 F4 1.373(16) . ?
B1 F3 1.375(15) . ?

loop_
_geom_hbond_atom_site_label_D
_geom_hbond_atom_site_label_H
_geom_hbond_atom_site_label_A
_geom_hbond_distance_DH
_geom_hbond_distance_HA
_geom_hbond_distance_DA
_geom_hbond_angle_DHA
_geom_hbond_site_symmetry_A
_geom_hbond_publ_flag
N3 H3 O1 0.85(3) 2.16(4) 2.930(3) 150(5) . yes
N4 H4 O2 0.92(3) 2.13(4) 2.929(3) 145(6) 9 yes
